data_4062331
loop_
_publ_author_name
'Graham, Peter M.'
'Meiere, Scott H.'
'Sabat, Michal'
'Harman, W. Dean'

_publ_section_title
;
 Dearomatization of Benzene, Deamidization of N,N-Dimethylformamide,
 and a Versatile New Tungsten \p Base
;
_journal_issue 22
_journal_name_full Organometallics
_journal_page_first 4364
_journal_page_last 4366
_journal_paper_doi 10.1021/om030560h
_journal_volume 22
_journal_year 2003
_chemical_formula_sum 'C15 H26 B N8 O2 P W'
_chemical_formula_weight 576.07
_space_group_IT_number 14
_symmetry_cell_setting monoclinic
_symmetry_space_group_name_Hall '-P 2yn'
_symmetry_space_group_name_H-M 'P 1 21/n 1'
_cell_angle_alpha 90.00
_cell_angle_beta 93.154(2)
_cell_angle_gamma 90.00
_cell_formula_units_Z 8
_cell_length_a 14.876(1)
_cell_length_b 18.581(1)
_cell_length_c 15.385(1)
_cell_measurement_temperature 153(2)
_cell_volume 4246.3(5)
_diffrn_ambient_temperature 153(2)
_exptl_crystal_density_diffrn 1.802
_cod_depositor_comments
;
The following automatic conversions were performed:
'_symmetry_cell_setting' value 'Monoclinic' changed to 'monoclinic'
according to '/home/saulius/struct/CIF-dictionaries/cif_core.dic'
dictionary named 'cif_core.dic' version 2.4.1 from 2010-06-29.

Automatic conversion script
Id: cif_fix_enum 1527 2010-12-29 10:47:43Z saulius 
;
_cod_original_sg_symbol_H-M 'P 21/n'
_cod_database_code 4062331

loop_
_symmetry_equiv_pos_as_xyz
'x, y, z'
'-x+1/2, y+1/2, -z+1/2'
'-x, -y, -z'
'x-1/2, -y-1/2, z-1/2'

loop_
_atom_site_label
_atom_site_type_symbol
_atom_site_fract_x
_atom_site_fract_y
_atom_site_fract_z
_atom_site_U_iso_or_equiv
_atom_site_adp_type
_atom_site_occupancy
_atom_site_symmetry_multiplicity
_atom_site_calc_flag
_atom_site_refinement_flags
_atom_site_disorder_assembly
_atom_site_disorder_group
W1 W 0.246599(19) 0.975985(15) 0.368220(17) 0.01898(7) Uani 1 1 d . . .
W2 W 0.257942(18) -0.004248(16) 0.877208(18) 0.02116(7) Uani 1 1 d . . .
P1A P 0.12968(13) 0.91901(11) 0.26708(13) 0.0266(4) Uani 1 1 d . . .
P1B P 0.38180(14) -0.04503(13) 0.78561(13) 0.0325(5) Uani 1 1 d . . .
O1A O 0.3738(3) 0.9385(3) 0.3615(3) 0.0259(11) Uani 1 1 d . . .
O2A O 0.1851(4) 0.8955(4) 0.5228(4) 0.0419(15) Uani 1 1 d . . .
O1B O 0.1421(4) -0.0655(3) 0.8726(4) 0.0295(12) Uani 1 1 d . . .
O2B O 0.3653(4) -0.0604(3) 1.0336(3) 0.0382(14) Uani 1 1 d . . .
N1A N 0.3257(4) 0.8186(3) 0.3188(4) 0.0286(14) Uani 1 1 d . . .
N2A N 0.2757(4) 1.0538(3) 0.2602(4) 0.0228(12) Uani 1 1 d . . .
N3A N 0.2705(4) 1.1254(3) 0.2741(4) 0.0243(13) Uani 1 1 d . . .
N4A N 0.3263(4) 1.0552(3) 0.4453(4) 0.0250(13) Uani 1 1 d . . .
N5A N 0.3188(4) 1.1262(4) 0.4316(4) 0.0275(14) Uani 1 1 d . . .
N6A N 0.1403(4) 1.0555(3) 0.3916(4) 0.0252(13) Uani 1 1 d . . .
N7A N 0.1569(4) 1.1271(3) 0.3870(4) 0.0271(14) Uani 1 1 d . . .
N8A N 0.2120(4) 0.9256(3) 0.4581(4) 0.0245(13) Uani 1 1 d . . .
N1B N 0.2202(5) -0.1762(4) 0.8429(4) 0.0323(15) Uani 1 1 d . . .
N2B N 0.2034(4) 0.0577(4) 0.7595(4) 0.0261(13) Uani 1 1 d . . .
N3B N 0.1926(4) 0.1304(4) 0.7657(4) 0.0267(13) Uani 1 1 d . . .
N4B N 0.1603(4) 0.0637(3) 0.9417(4) 0.0251(13) Uani 1 1 d . . .
N5B N 0.1454(4) 0.1330(3) 0.9195(4) 0.0254(13) Uani 1 1 d . . .
N6B N 0.3384(4) 0.0946(4) 0.8974(4) 0.0255(13) Uani 1 1 d . . .
N7B N 0.3039(5) 0.1614(4) 0.8881(4) 0.0300(14) Uani 1 1 d . . .
N8B N 0.3167(4) -0.0403(4) 0.9702(4) 0.0258(13) Uani 1 1 d . . .
C1A C 0.3261(5) 0.8957(4) 0.3060(5) 0.0233(14) Uani 1 1 d . . .
C2A C 0.3243(7) 0.7965(5) 0.4105(6) 0.043(2) Uani 1 1 d . . .
H2A1 H 0.3686 0.8234 0.4446 0.064 Uiso 1 1 calc R . .
H2A2 H 0.3377 0.7461 0.4153 0.064 Uiso 1 1 calc R . .
H2A3 H 0.2658 0.8055 0.4314 0.064 Uiso 1 1 calc R . .
C3A C 0.4043(6) 0.7867(5) 0.2785(7) 0.048(2) Uani 1 1 d . . .
H3A1 H 0.4045 0.8014 0.2186 0.071 Uiso 1 1 calc R . .
H3A2 H 0.4009 0.7352 0.2816 0.071 Uiso 1 1 calc R . .
H3A3 H 0.4586 0.8029 0.3090 0.071 Uiso 1 1 calc R . .
C4A C 0.2823(5) 1.1614(4) 0.2006(5) 0.0286(16) Uani 1 1 d . . .
H4A H 0.2813 1.2111 0.1941 0.034 Uiso 1 1 calc R . .
C5A C 0.2961(6) 1.1122(5) 0.1365(5) 0.0334(18) Uani 1 1 d . . .
H5A H 0.3063 1.1215 0.0785 0.040 Uiso 1 1 calc R . .
C6A C 0.2917(5) 1.0463(4) 0.1761(5) 0.0279(15) Uani 1 1 d . . .
H6A H 0.2989 1.0025 0.1482 0.033 Uiso 1 1 calc R . .
C7A C 0.3857(6) 1.1594(5) 0.4809(6) 0.0373(19) Uani 1 1 d . . .
H7A H 0.3958 1.2088 0.4834 0.045 Uiso 1 1 calc R . .
C8A C 0.4349(6) 1.1092(5) 0.5253(6) 0.0373(19) Uani 1 1 d . . .
H8A H 0.4845 1.1169 0.5637 0.045 Uiso 1 1 calc R . .
C9A C 0.3958(5) 1.0436(5) 0.5018(5) 0.0297(16) Uani 1 1 d . . .
H9A H 0.4151 0.9988 0.5223 0.036 Uiso 1 1 calc R . .
C10A C 0.0817(6) 1.1625(5) 0.4081(5) 0.039(2) Uani 1 1 d . . .
H10A H 0.0752 1.2123 0.4094 0.046 Uiso 1 1 calc R . .
C11A C 0.0171(6) 1.1141(5) 0.4272(5) 0.040(2) Uani 1 1 d . . .
H11A H -0.0411 1.1236 0.4433 0.048 Uiso 1 1 calc R . .
C12A C 0.0566(5) 1.0486(5) 0.4173(5) 0.0307(17) Uani 1 1 d . . .
H12A H 0.0287 1.0048 0.4272 0.037 Uiso 1 1 calc R . .
C13A C 0.0697(6) 0.8472(5) 0.3192(6) 0.044(2) Uani 1 1 d . . .
H13A H 0.0284 0.8249 0.2773 0.066 Uiso 1 1 calc R . .
H13B H 0.0370 0.8668 0.3658 0.066 Uiso 1 1 calc R . .
H13C H 0.1120 0.8121 0.3420 0.066 Uiso 1 1 calc R . .
C14A C 0.0410(6) 0.9776(5) 0.2211(5) 0.0371(19) Uani 1 1 d . . .
H14A H 0.0067 0.9523 0.1759 0.056 Uiso 1 1 calc R . .
H14B H 0.0674 1.0198 0.1971 0.056 Uiso 1 1 calc R . .
H14C H 0.0020 0.9914 0.2659 0.056 Uiso 1 1 calc R . .
C15A C 0.1658(6) 0.8745(5) 0.1700(5) 0.0361(19) Uani 1 1 d . . .
H15A H 0.2087 0.8377 0.1863 0.054 Uiso 1 1 calc R . .
H15B H 0.1932 0.9091 0.1334 0.054 Uiso 1 1 calc R . .
H15C H 0.1147 0.8533 0.1390 0.054 Uiso 1 1 calc R . .
C1B C 0.1985(5) -0.1021(4) 0.8219(5) 0.0266(15) Uani 1 1 d . . .
C2B C 0.2431(6) -0.1909(5) 0.9348(6) 0.041(2) Uani 1 1 d . . .
H2B1 H 0.2997 -0.1687 0.9516 0.061 Uiso 1 1 calc R . .
H2B2 H 0.2475 -0.2419 0.9438 0.061 Uiso 1 1 calc R . .
H2B3 H 0.1970 -0.1717 0.9695 0.061 Uiso 1 1 calc R . .
C3B C 0.1415(6) -0.2207(5) 0.8135(6) 0.040(2) Uani 1 1 d . . .
H3B1 H 0.0903 -0.2072 0.8451 0.060 Uiso 1 1 calc R . .
H3B2 H 0.1550 -0.2706 0.8239 0.060 Uiso 1 1 calc R . .
H3B3 H 0.1283 -0.2133 0.7524 0.060 Uiso 1 1 calc R . .
C4B C 0.1722(5) 0.1574(5) 0.6858(5) 0.0350(18) Uani 1 1 d . . .
H4B H 0.1619 0.2057 0.6728 0.042 Uiso 1 1 calc R . .
C5B C 0.1692(6) 0.1024(5) 0.6270(5) 0.038(2) Uani 1 1 d . . .
H5B H 0.1570 0.1057 0.5672 0.046 Uiso 1 1 calc R . .
C6B C 0.1882(5) 0.0408(5) 0.6750(5) 0.0319(17) Uani 1 1 d . . .
H6B H 0.1902 -0.0055 0.6522 0.038 Uiso 1 1 calc R . .
C7B C 0.0752(5) 0.1589(5) 0.9621(5) 0.0319(17) Uani 1 1 d . . .
H7B H 0.0514 0.2050 0.9570 0.038 Uiso 1 1 calc R . .
C8B C 0.0451(5) 0.1049(5) 1.0146(5) 0.0326(18) Uani 1 1 d . . .
H8B H -0.0020 0.1069 1.0519 0.039 Uiso 1 1 calc R . .
C9B C 0.1004(5) 0.0475(5) 0.9996(5) 0.0293(16) Uani 1 1 d . . .
H9B H 0.0963 0.0028 1.0265 0.035 Uiso 1 1 calc R . .
C10B C 0.3606(6) 0.2112(5) 0.9201(5) 0.038(2) Uani 1 1 d . . .
H10B H 0.3500 0.2605 0.9220 0.046 Uiso 1 1 calc R . .
C11B C 0.4388(6) 0.1760(5) 0.9504(5) 0.042(2) Uani 1 1 d . . .
H11B H 0.4910 0.1966 0.9754 0.051 Uiso 1 1 calc R . .
C12B C 0.4220(5) 0.1040(5) 0.9352(5) 0.0339(18) Uani 1 1 d . . .
H12B H 0.4624 0.0670 0.9491 0.041 Uiso 1 1 calc R . .
C13B C 0.4603(8) -0.1047(8) 0.8445(7) 0.081(5) Uani 1 1 d . . .
H13D H 0.5010 -0.1250 0.8049 0.122 Uiso 1 1 calc R . .
H13E H 0.4276 -0.1426 0.8710 0.122 Uiso 1 1 calc R . .
H13F H 0.4938 -0.0780 0.8888 0.122 Uiso 1 1 calc R . .
C14B C 0.3552(6) -0.0981(5) 0.6885(6) 0.042(2) Uani 1 1 d . . .
H14D H 0.3154 -0.0713 0.6493 0.063 Uiso 1 1 calc R . .
H14E H 0.3264 -0.1421 0.7043 0.063 Uiso 1 1 calc R . .
H14F H 0.4096 -0.1091 0.6604 0.063 Uiso 1 1 calc R . .
C15B C 0.4530(8) 0.0239(7) 0.7446(8) 0.074(4) Uani 1 1 d . . .
H15D H 0.4727 0.0553 0.7913 0.111 Uiso 1 1 calc R . .
H15E H 0.4198 0.0510 0.7005 0.111 Uiso 1 1 calc R . .
H15F H 0.5043 0.0021 0.7202 0.111 Uiso 1 1 calc R . .
B1A B 0.2495(7) 1.1557(5) 0.3638(6) 0.0293(18) Uani 1 1 d . . .
B1B B 0.2045(7) 0.1704(5) 0.8542(6) 0.0301(19) Uani 1 1 d . . .
H1A H 0.329(5) 0.905(4) 0.248(5) 0.02(2) Uiso 1 1 d . . .
H1B H 0.175(5) -0.100(4) 0.756(5) 0.03(2) Uiso 1 1 d . . .
H1BB H 0.187(4) 0.224(3) 0.851(4) 0.000(14) Uiso 1 1 d . . .
H1BA H 0.255(4) 1.211(4) 0.368(4) 0.007(16) Uiso 1 1 d . . .

loop_
_atom_site_aniso_label
_atom_site_aniso_U_11
_atom_site_aniso_U_22
_atom_site_aniso_U_33
_atom_site_aniso_U_23
_atom_site_aniso_U_13
_atom_site_aniso_U_12
W1 0.01932(12) 0.01910(14) 0.01848(13) 0.00019(10) 0.00081(9) 0.00023(10)
W2 0.01934(13) 0.02383(16) 0.02036(13) 0.00109(10) 0.00147(9) -0.00268(10)
P1A 0.0222(9) 0.0312(11) 0.0261(10) -0.0034(8) -0.0027(7) -0.0006(8)
P1B 0.0227(9) 0.0508(14) 0.0242(10) -0.0012(9) 0.0042(8) 0.0000(9)
O1A 0.018(2) 0.028(3) 0.032(3) -0.006(2) 0.003(2) 0.001(2)
O2A 0.038(3) 0.058(4) 0.030(3) 0.014(3) 0.002(3) -0.008(3)
O1B 0.027(3) 0.026(3) 0.036(3) 0.000(2) 0.006(2) -0.009(2)
O2B 0.042(3) 0.051(4) 0.021(3) 0.000(2) -0.001(2) 0.012(3)
N1A 0.026(3) 0.024(3) 0.035(4) -0.001(3) -0.005(3) 0.000(3)
N2A 0.024(3) 0.021(3) 0.024(3) 0.002(2) 0.004(2) 0.001(2)
N3A 0.025(3) 0.028(3) 0.020(3) 0.003(2) 0.003(2) 0.002(2)
N4A 0.026(3) 0.029(3) 0.020(3) -0.001(2) 0.005(2) 0.001(2)
N5A 0.028(3) 0.027(4) 0.028(3) -0.004(3) 0.004(3) -0.003(3)
N6A 0.026(3) 0.027(3) 0.023(3) -0.004(2) 0.005(2) 0.009(2)
N7A 0.031(3) 0.026(3) 0.026(3) -0.003(2) 0.006(3) 0.012(3)
N8A 0.021(3) 0.025(3) 0.027(3) 0.003(2) 0.001(2) 0.000(2)
N1B 0.030(4) 0.036(4) 0.032(4) -0.005(3) 0.007(3) -0.004(3)
N2B 0.029(3) 0.031(4) 0.018(3) 0.002(2) -0.001(2) 0.002(3)
N3B 0.027(3) 0.032(4) 0.022(3) 0.003(2) 0.000(2) -0.004(3)
N4B 0.024(3) 0.025(3) 0.026(3) -0.001(2) 0.004(2) -0.001(2)
N5B 0.027(3) 0.024(3) 0.025(3) -0.004(2) 0.001(2) 0.000(2)
N6B 0.021(3) 0.037(4) 0.019(3) 0.002(2) 0.001(2) -0.012(3)
N7B 0.034(4) 0.029(4) 0.027(3) -0.002(3) 0.005(3) -0.011(3)
N8B 0.027(3) 0.033(4) 0.017(3) 0.001(2) 0.003(2) 0.002(3)
C1A 0.022(3) 0.024(4) 0.024(4) -0.003(3) 0.003(3) 0.006(3)
C2A 0.057(6) 0.025(4) 0.044(5) 0.002(4) -0.014(4) 0.001(4)
C3A 0.038(5) 0.032(5) 0.072(7) -0.014(5) 0.002(5) 0.009(4)
C4A 0.028(4) 0.028(4) 0.030(4) 0.006(3) 0.004(3) -0.001(3)
C5A 0.038(5) 0.043(5) 0.020(4) 0.007(3) 0.007(3) -0.002(4)
C6A 0.026(4) 0.032(4) 0.026(4) -0.001(3) 0.001(3) 0.001(3)
C7A 0.039(5) 0.033(5) 0.040(5) -0.009(4) -0.002(4) -0.009(4)
C8A 0.034(4) 0.040(5) 0.037(5) -0.009(4) -0.007(4) -0.007(4)
C9A 0.026(4) 0.035(4) 0.028(4) -0.004(3) -0.001(3) 0.002(3)
C10A 0.045(5) 0.041(5) 0.031(4) 0.003(4) 0.005(4) 0.020(4)
C11A 0.030(4) 0.061(6) 0.030(4) 0.005(4) 0.005(3) 0.018(4)
C12A 0.029(4) 0.044(5) 0.020(3) 0.001(3) 0.006(3) 0.004(3)
C13A 0.041(5) 0.049(6) 0.042(5) 0.001(4) -0.002(4) -0.019(4)
C14A 0.036(4) 0.041(5) 0.034(4) -0.004(4) -0.008(3) 0.014(4)
C15A 0.036(5) 0.040(5) 0.031(4) -0.007(4) -0.007(3) 0.003(4)
C1B 0.028(4) 0.030(4) 0.023(4) -0.004(3) 0.003(3) -0.008(3)
C2B 0.047(5) 0.036(5) 0.038(5) 0.007(4) 0.003(4) 0.003(4)
C3B 0.041(5) 0.032(5) 0.047(5) -0.008(4) 0.006(4) -0.007(4)
C4B 0.033(4) 0.040(5) 0.032(4) 0.009(4) 0.000(3) 0.001(4)
C5B 0.038(5) 0.054(6) 0.023(4) 0.007(4) 0.001(3) 0.005(4)
C6B 0.036(4) 0.038(5) 0.022(4) -0.005(3) 0.002(3) 0.000(3)
C7B 0.029(4) 0.034(5) 0.032(4) -0.009(3) -0.004(3) 0.003(3)
C8B 0.030(4) 0.041(5) 0.027(4) -0.009(3) 0.008(3) -0.003(3)
C9B 0.031(4) 0.034(4) 0.024(4) -0.005(3) 0.006(3) -0.005(3)
C10B 0.049(5) 0.036(5) 0.030(4) 0.001(3) 0.000(4) -0.025(4)
C11B 0.043(5) 0.053(6) 0.029(4) 0.012(4) -0.003(4) -0.029(4)
C12B 0.024(4) 0.051(5) 0.025(4) 0.007(4) -0.002(3) -0.012(3)
C13B 0.055(7) 0.157(14) 0.032(5) -0.001(7) 0.000(5) 0.067(8)
C14B 0.038(5) 0.058(6) 0.032(4) -0.012(4) 0.014(4) 0.002(4)
C15B 0.059(7) 0.098(10) 0.069(8) -0.026(7) 0.046(6) -0.042(7)
B1A 0.038(5) 0.015(4) 0.035(5) 0.000(3) 0.004(4) 0.002(3)
B1B 0.035(5) 0.023(5) 0.033(5) -0.001(3) 0.007(4) -0.003(4)

loop_
_geom_bond_atom_site_label_1
_geom_bond_atom_site_label_2
_geom_bond_distance
_geom_bond_site_symmetry_2
_geom_bond_publ_flag
W1 N8A 1.769(6) . ?
W1 O1A 2.025(5) . ?
W1 C1A 2.159(7) . ?
W1 N4A 2.196(6) . ?
W1 N6A 2.208(6) . ?
W1 N2A 2.262(6) . ?
W1 P1A 2.504(2) . ?
W2 N8B 1.766(6) . ?
W2 O1B 2.063(5) . ?
W2 C1B 2.174(7) . ?
W2 N4B 2.202(6) . ?
W2 N6B 2.206(6) . ?
W2 N2B 2.259(6) . ?
W2 P1B 2.498(2) . ?
P1A C15A 1.814(8) . ?
P1A C13A 1.816(9) . ?
P1A C14A 1.823(8) . ?
P1B C15B 1.798(10) . ?
P1B C13B 1.815(10) . ?
P1B C14B 1.816(9) . ?
O1A C1A 1.340(9) . ?
O2A N8A 1.227(8) . ?
O1B C1B 1.358(9) . ?
O2B N8B 1.240(8) . ?
N1A C1A 1.446(10) . ?
N1A C2A 1.470(11) . ?
N1A C3A 1.478(10) . ?
N2A C6A 1.337(9) . ?
N2A N3A 1.350(8) . ?
N3A C4A 1.334(9) . ?
N3A B1A 1.538(11) . ?
N4A C9A 1.330(9) . ?
N4A N5A 1.340(9) . ?
N5A C7A 1.365(10) . ?
N5A B1A 1.528(11) . ?
N6A C12A 1.334(9) . ?
N6A N7A 1.355(9) . ?
N7A C10A 1.353(10) . ?
N7A B1A 1.537(11) . ?
N1B C1B 1.447(11) . ?
N1B C2B 1.461(11) . ?
N1B C3B 1.485(10) . ?
N2B C6B 1.345(9) . ?
N2B N3B 1.364(9) . ?
N3B C4B 1.347(10) . ?
N3B B1B 1.553(11) . ?
N4B C9B 1.328(9) . ?
N4B N5B 1.347(9) . ?
N5B C7B 1.353(10) . ?
N5B B1B 1.536(11) . ?
N6B N7B 1.348(9) . ?
N6B C12B 1.355(9) . ?
N7B C10B 1.329(10) . ?
N7B B1B 1.550(12) . ?
C4A C5A 1.369(11) . ?
C5A C6A 1.369(11) . ?
C7A C8A 1.348(12) . ?
C8A C9A 1.390(11) . ?
C10A C11A 1.360(13) . ?
C11A C12A 1.364(12) . ?
C4B C5B 1.364(12) . ?
C5B C6B 1.383(12) . ?
C7B C8B 1.377(12) . ?
C8B C9B 1.375(11) . ?
C10B C11B 1.392(13) . ?
C11B C12B 1.380(12) . ?
